data_7229244
loop_
_publ_author_name
'Chen, Peng Yun'
'Shi, Xiu Juan'
'Li, Ting'
'Tian, Li'
'Liu, Zhong Yi'
'Hua, Feng Zhen'
'Yu, Si Jia'
'Xu, Yuan Yuan'

_publ_section_title
;
 Modulating spin dynamics of binuclear LnIII--radical complexes by using
 different indazole radicals
;
_journal_issue 72
_journal_name_full 'RSC Adv.'
_journal_page_first 45504
_journal_paper_doi 10.1039/C7RA09192C
_journal_volume 7
_journal_year 2017
_chemical_formula_moiety 'C58 H40 Dy2 F36 N8 O16'
_chemical_formula_sum 'C58 H40 Dy2 F36 N8 O16'
_chemical_formula_weight 2113.98
_space_group_crystal_system monoclinic
_space_group_IT_number 14
_space_group_name_Hall '-P 2yn'
_space_group_name_H-M_alt 'P 1 21/n 1'
_symmetry_space_group_name_Hall '-P 2yn'
_symmetry_space_group_name_H-M 'P 1 21/n 1'
_atom_sites_solution_hydrogens geom
_audit_block_doi 10.5517/ccdc.csd.cc1p5yg8
_audit_creation_date 2016-04-06
_audit_creation_method
;
Olex2 1.2
(compiled 2015.09.30 svn.r3233 for OlexSys, GUI svn.r5103)
;
_audit_update_record
;
2017-06-08 deposited with the CCDC.
2017-09-14 downloaded from the CCDC.
;
_cell_angle_alpha 90
_cell_angle_beta 100.167(3)
_cell_angle_gamma 90
_cell_formula_units_Z 2
_cell_length_a 11.9723(4)
_cell_length_b 24.1441(9)
_cell_length_c 12.9349(5)
_cell_measurement_reflns_used 7047
_cell_measurement_temperature 111.07(15)
_cell_measurement_theta_max 28.8170
_cell_measurement_theta_min 3.5590
_cell_volume 3680.3(2)
_computing_cell_refinement 'CrysAlisPro 1.171.38.41 (Rigaku OD, 2015)'
_computing_data_collection 'CrysAlisPro 1.171.38.41 (Rigaku OD, 2015)'
_computing_data_reduction 'CrysAlisPro 1.171.38.41 (Rigaku OD, 2015)'
_computing_molecular_graphics 'Olex2 (Dolomanov et al., 2009)'
_computing_publication_material 'Olex2 (Dolomanov et al., 2009)'
_computing_structure_refinement 'ShelXL (Sheldrick, 2015)'
_computing_structure_solution 'ShelXT (Sheldrick, 2015)'
_diffrn_ambient_environment N~2~
_diffrn_ambient_temperature 111.07(15)
_diffrn_detector 'CCD plate'
_diffrn_detector_area_resol_mean 5.2740
_diffrn_detector_type AtlasS2
_diffrn_measured_fraction_theta_full 0.997
_diffrn_measured_fraction_theta_max 0.997
_diffrn_measurement_details
;
List of Runs (angles in degrees, time in seconds):

  # Type    Start    End  Width  t~exp~   \w     \q     \k     \f   Frames
#--------------------------------------------------------------------------
  1  \w    -16.00  98.00   1.00    1.59    --   11.08   0.00 -60.00  114
  2  \w    -10.00  17.00   1.00    1.59    --  -11.24 -99.00  30.00   27
  3  \w    -16.00  36.00   1.00    1.59    --   11.08 -57.00 -60.00   52
  4  \w     35.00  60.00   1.00    1.59    --   11.08-178.00  30.00   25
;
_diffrn_measurement_device 'four-circle diffractometer'
_diffrn_measurement_device_type 'SuperNova, Dual, Cu at zero, AtlasS2'
_diffrn_measurement_method '\w scans'
_diffrn_orient_matrix_type 'CrysAlisPro convention (1999,Acta A55,543-557)'
_diffrn_orient_matrix_UB_11 0.0190838000
_diffrn_orient_matrix_UB_12 0.0278344000
_diffrn_orient_matrix_UB_13 0.0058038000
_diffrn_orient_matrix_UB_21 0.0156768000
_diffrn_orient_matrix_UB_22 -0.0040288000
_diffrn_orient_matrix_UB_23 0.0549645000
_diffrn_orient_matrix_UB_31 0.0548736000
_diffrn_orient_matrix_UB_32 -0.0085369000
_diffrn_orient_matrix_UB_33 -0.0069198000
_diffrn_radiation_monochromator mirror
_diffrn_radiation_probe x-ray
_diffrn_radiation_type MoK\a
_diffrn_radiation_wavelength 0.71073
_diffrn_reflns_av_R_equivalents 0.0452
_diffrn_reflns_av_unetI/netI 0.0573
_diffrn_reflns_Laue_measured_fraction_full 0.997
_diffrn_reflns_Laue_measured_fraction_max 0.997
_diffrn_reflns_limit_h_max 13
_diffrn_reflns_limit_h_min -14
_diffrn_reflns_limit_k_max 28
_diffrn_reflns_limit_k_min -23
_diffrn_reflns_limit_l_max 15
_diffrn_reflns_limit_l_min -15
_diffrn_reflns_number 18113
_diffrn_reflns_point_group_measured_fraction_full 0.997
_diffrn_reflns_point_group_measured_fraction_max 0.997
_diffrn_reflns_theta_full 25.009
_diffrn_reflns_theta_max 25.009
_diffrn_reflns_theta_min 3.458
_diffrn_source 'micro-focus sealed X-ray tube'
_diffrn_source_type 'SuperNova (Mo) X-ray Source'
_exptl_absorpt_coefficient_mu 2.175
_exptl_absorpt_correction_T_max 1.00000
_exptl_absorpt_correction_T_min 0.78456
_exptl_absorpt_correction_type multi-scan
_exptl_absorpt_process_details
;
CrysAlisPro 1.171.38.41 (Rigaku Oxford Diffraction, 2015)
Empirical absorption correction using spherical harmonics,
 implemented in SCALE3 ABSPACK scaling algorithm.
;
_exptl_crystal_colour red
_exptl_crystal_colour_primary red
_exptl_crystal_density_diffrn 1.908
_exptl_crystal_description block
_exptl_crystal_F_000 2056
_exptl_crystal_size_max 0.25
_exptl_crystal_size_mid 0.2
_exptl_crystal_size_min 0.15
_refine_diff_density_max 1.739
_refine_diff_density_min -1.289
_refine_diff_density_rms 0.137
_refine_ls_extinction_method none
_refine_ls_goodness_of_fit_ref 1.038
_refine_ls_hydrogen_treatment constr
_refine_ls_matrix_type full
_refine_ls_number_parameters 555
_refine_ls_number_reflns 6476
_refine_ls_number_restraints 112
_refine_ls_restrained_S_all 1.154
_refine_ls_R_factor_all 0.0559
_refine_ls_R_factor_gt 0.0449
_refine_ls_shift/su_max 0.001
_refine_ls_shift/su_mean 0.000
_refine_ls_structure_factor_coef Fsqd
_refine_ls_weighting_details 'w=1/[\s^2^(Fo^2^)+(0.0426P)^2^+16.6480P] where P=(Fo^2^+2Fc^2^)/3'
_refine_ls_weighting_scheme calc
_refine_ls_wR_factor_gt 0.1024
_refine_ls_wR_factor_ref 0.1106
_reflns_Friedel_coverage 0.000
_reflns_number_gt 5392
_reflns_number_total 6476
_reflns_threshold_expression 'I > 2\s(I)'
_cod_data_source_file c7ra09192c2.cif
_cod_data_source_block a160406d
_cod_database_code 7229244
_shelx_space_group_comment
;
The symmetry employed for this shelxl refinement is uniquely defined
by the following loop, which should always be used as a source of
symmetry information in preference to the above space-group names.
They are only intended as comments.
;
_reflns_odcompleteness_completeness 99.70
_reflns_odcompleteness_iscentric 1
_reflns_odcompleteness_theta 26.32
_olex2_refinement_description
;
1. Fixed Uiso
 At 1.2 times of:
  All C(H) groups, All N(H) groups
 At 1.5 times of:
  All C(H,H,H) groups
2. Restrained distances
 C29-C28
 1.53 with sigma of 0.01
 F16'-C29 = F16-C29 = F17'-C29 = F17-C29 = F18'-C29 = F18-C29
 1.35 with sigma of 0.001
 F16-F18 \\sim F18-F17
 with sigma of 0.001
 F17-F16 \\sim F16-F18
 with sigma of 0.001
 F18-F17 \\sim F17-F16
 with sigma of 0.001
 F17-F16 \\sim F16-F18
 with sigma of 0.001
3. Uiso/Uaniso restraints and constraints
Uanis(F11) \\sim Ueq, Uanis(F10) \\sim Ueq, Uanis(F12) \\sim Ueq: with sigma of
0.005 and sigma for terminal atoms of 0.01
Uanis(F16) \\sim Ueq, Uanis(F16') \\sim Ueq, Uanis(F18) \\sim Ueq, Uanis(F18')
\\sim Ueq, Uanis(F17) \\sim Ueq, Uanis(F17') \\sim Ueq: with sigma of 0.005 and
sigma for terminal atoms of 0.005
Uanis(F11) \\sim Ueq, Uanis(F12) \\sim Ueq: with sigma of 0.005 and sigma for
terminal atoms of 0.005
Uanis(F1) \\sim Ueq, Uanis(F2) \\sim Ueq, Uanis(F3) \\sim Ueq, Uanis(F4) \\sim
Ueq, Uanis(F5) \\sim Ueq, Uanis(F6) \\sim Ueq, Uanis(F11) \\sim Ueq, Uanis(F9)
\\sim Ueq, Uanis(F15) \\sim Ueq: with sigma of 0.005 and sigma for terminal
atoms of 0.005
Uanis(F16') = Uanis(F16)
Uanis(F18) = Uanis(F18')
Uanis(F17') = Uanis(F17)
4. Others
 Sof(F17')=Sof(F16')=Sof(F18')=1-FVAR(1)
 Sof(F18)=Sof(F17)=Sof(F16)=FVAR(1)
5.a Aromatic/amide H refined with riding coordinates:
 N3(H3), C14(H14), C13(H13), C9(H9), C10(H10), C22(H22), C27(H27), C17(H17)
5.b Idealised Me refined as rotating group:
 C4(H4A,H4B,H4C), C6(H6A,H6B,H6C), C7(H7A,H7B,H7C), C3(H3A,H3B,H3C)
;
_shelx_shelxl_version_number 2014/7
_olex2_date_sample_data_collection 2016-04-06
_olex2_submission_special_instructions 'No special instructions were received'
_oxdiff_exptl_absorpt_empirical_details
;
Empirical correction (ABSPACK) includes:
- Absorption correction using spherical harmonics
- Frame scaling
;
_oxdiff_exptl_absorpt_empirical_full_max 1.457
_oxdiff_exptl_absorpt_empirical_full_min 0.785

loop_
_space_group_symop_operation_xyz
'x, y, z'
'-x+1/2, y+1/2, -z+1/2'
'-x, -y, -z'
'x-1/2, -y-1/2, z-1/2'

loop_
_atom_site_label
_atom_site_type_symbol
_atom_site_fract_x
_atom_site_fract_y
_atom_site_fract_z
_atom_site_U_iso_or_equiv
_atom_site_adp_type
_atom_site_occupancy
_atom_site_site_symmetry_order
_atom_site_calc_flag
_atom_site_refinement_flags_posn
_atom_site_refinement_flags_adp
_atom_site_refinement_flags_occupancy
_atom_site_disorder_assembly
_atom_site_disorder_group
Dy1 Dy 0.81349(2) 0.62347(2) 0.68023(2) 0.01652(11) Uani 1 1 d . . . . .
O6 O 0.6243(3) 0.65679(16) 0.6709(3) 0.0185(8) Uani 1 1 d . . . . .
O4 O 0.9571(3) 0.62264(16) 0.8301(3) 0.0214(9) Uani 1 1 d . . . . .
O5 O 0.8254(3) 0.71469(17) 0.7368(3) 0.0233(9) Uani 1 1 d . . . . .
O1 O 0.7364(3) 0.57791(16) 0.8079(3) 0.0212(9) Uani 1 1 d . . . . .
O7 O 0.9762(3) 0.64201(18) 0.6107(3) 0.0265(10) Uani 1 1 d . . . . .
O3 O 0.9029(3) 0.53838(17) 0.6785(3) 0.0230(9) Uani 1 1 d . . . . .
O8 O 0.7609(3) 0.67234(17) 0.5202(3) 0.0252(9) Uani 1 1 d . . . . .
F3 F 1.0037(4) 0.45973(18) 0.5861(3) 0.0499(11) Uani 1 1 d . U . . .
F7 F 0.8722(3) 0.81326(16) 0.8442(3) 0.0468(11) Uani 1 1 d . . . . .
F13 F 1.1747(3) 0.70264(19) 0.5896(4) 0.0550(12) Uani 1 1 d . . . . .
N1 N 0.6511(4) 0.58319(19) 0.8575(3) 0.0168(10) Uani 1 1 d . . . . .
N4 N 0.3038(4) 0.4370(2) 0.4564(4) 0.0202(10) Uani 1 1 d . . . . .
F9 F 0.7499(4) 0.85421(17) 0.7295(4) 0.0561(12) Uani 1 1 d . U . . .
F4 F 1.1724(4) 0.56715(19) 1.0164(3) 0.0558(12) Uani 1 1 d . U . . .
F6 F 1.0392(4) 0.6222(2) 1.0367(3) 0.0568(13) Uani 1 1 d . U . . .
N3 N 0.4142(4) 0.4216(2) 0.4897(4) 0.0203(11) Uani 1 1 d . . . . .
H3 H 0.4482 0.3964 0.4598 0.024 Uiso 1 1 calc R . . . .
F14 F 1.1773(3) 0.61658(18) 0.5541(4) 0.0574(13) Uani 1 1 d . . . . .
F10 F 0.4198(3) 0.6715(2) 0.5567(3) 0.0520(12) Uani 1 1 d . U . . .
O2 O 0.3859(3) 0.55457(19) 0.9016(4) 0.0345(11) Uani 1 1 d . . . . .
N2 N 0.4861(4) 0.5715(2) 0.9028(4) 0.0214(11) Uani 1 1 d . . . . .
F15 F 1.1493(4) 0.6769(2) 0.4314(4) 0.0678(14) Uani 1 1 d . U . . .
F1 F 1.1371(4) 0.4520(2) 0.7131(4) 0.0658(14) Uani 1 1 d . U . . .
C14 C 0.2820(5) 0.4763(2) 0.5215(4) 0.0213(13) Uani 1 1 d . . . . .
H14 H 0.2126 0.4941 0.5173 0.026 Uiso 1 1 calc R . . . .
F8 F 0.8970(5) 0.8173(2) 0.6868(4) 0.0730(16) Uani 1 1 d . . . . .
F5 F 1.1718(4) 0.6486(2) 0.9590(4) 0.0706(14) Uani 1 1 d . U . . .
C23 C 0.5841(5) 0.7048(2) 0.6664(4) 0.0220(13) Uani 1 1 d . . . . .
C1 C 0.5512(5) 0.5587(2) 0.8300(4) 0.0183(12) Uani 1 1 d . . . . .
C13 C 0.4073(5) 0.5242(2) 0.6837(4) 0.0192(12) Uani 1 1 d . . . . .
H13 H 0.3537 0.5485 0.7017 0.023 Uiso 1 1 calc R . . . .
C12 C 0.3802(4) 0.4873(2) 0.5991(4) 0.0190(12) Uani 1 1 d . . . . .
C9 C 0.5995(4) 0.4848(2) 0.7138(4) 0.0168(12) Uani 1 1 d . . . . .
H9 H 0.6723 0.4848 0.7535 0.020 Uiso 1 1 calc R . . . .
C11 C 0.4634(5) 0.4505(2) 0.5749(4) 0.0184(12) Uani 1 1 d . . . . .
F12 F 0.4045(4) 0.6883(3) 0.7097(4) 0.0780(16) Uani 1 1 d . U . . .
C26 C 0.9993(5) 0.6614(3) 0.5269(5) 0.0257(14) Uani 1 1 d . . . . .
C8 C 0.5169(4) 0.5228(2) 0.7390(4) 0.0173(12) Uani 1 1 d . . . . .
C18 C 1.0342(5) 0.5893(3) 0.8638(4) 0.0233(13) Uani 1 1 d . . . . .
F2 F 0.9739(5) 0.4228(2) 0.7273(5) 0.0870(17) Uani 1 1 d . U . . .
C21 C 0.7600(5) 0.7549(3) 0.7227(5) 0.0246(13) Uani 1 1 d . . . . .
F11 F 0.4141(4) 0.7543(2) 0.6061(6) 0.0915(18) Uani 1 1 d . U . . .
C10 C 0.5732(4) 0.4487(2) 0.6326(4) 0.0190(12) Uani 1 1 d . . . . .
H10 H 0.6265 0.4237 0.6161 0.023 Uiso 1 1 calc R . . . .
C4 C 0.5290(5) 0.5889(3) 1.0931(5) 0.0293(14) Uani 1 1 d . . . . .
H4A H 0.4498 0.5887 1.0974 0.044 Uiso 1 1 calc GR . . . .
H4B H 0.5692 0.6123 1.1472 0.044 Uiso 1 1 calc GR . . . .
H4C H 0.5584 0.5519 1.1022 0.044 Uiso 1 1 calc GR . . . .
C16 C 0.9930(5) 0.5187(3) 0.7306(5) 0.0276(14) Uani 1 1 d . . . . .
C22 C 0.6416(5) 0.7543(3) 0.6887(5) 0.0295(14) Uani 1 1 d . . . . .
H22 H 0.6016 0.7875 0.6812 0.035 Uiso 1 1 calc R . . . .
C27 C 0.9237(5) 0.6811(3) 0.4427(5) 0.0295(15) Uani 1 1 d . . . . .
H27 H 0.9500 0.6925 0.3826 0.035 Uiso 1 1 calc R . . . .
C6 C 0.7261(5) 0.6648(3) 0.9617(5) 0.0292(14) Uani 1 1 d . . . . .
H6A H 0.7998 0.6595 0.9437 0.044 Uiso 1 1 calc GR . . . .
H6B H 0.7339 0.6823 1.0293 0.044 Uiso 1 1 calc GR . . . .
H6C H 0.6813 0.6880 0.9099 0.044 Uiso 1 1 calc GR . . . .
C17 C 1.0603(5) 0.5406(3) 0.8189(5) 0.0325(15) Uani 1 1 d . . . . .
H17 H 1.1256 0.5216 0.8490 0.039 Uiso 1 1 calc R . . . .
C5 C 0.6677(5) 0.6088(2) 0.9651(4) 0.0214(13) Uani 1 1 d . . . . .
C28 C 0.8095(5) 0.6842(3) 0.4459(4) 0.0269(14) Uani 1 1 d D . . . .
C15 C 1.0249(6) 0.4624(3) 0.6894(5) 0.0368(16) Uani 1 1 d . . . . .
C20 C 0.8194(6) 0.8104(3) 0.7455(5) 0.0315(15) Uani 1 1 d . . . . .
C24 C 0.4551(5) 0.7066(3) 0.6326(5) 0.0302(15) Uani 1 1 d . . . . .
C7 C 0.7466(5) 0.5692(3) 1.0365(5) 0.0302(15) Uani 1 1 d . . . . .
H7A H 0.7116 0.5334 1.0356 0.045 Uiso 1 1 calc GR . . . .
H7B H 0.7603 0.5834 1.1069 0.045 Uiso 1 1 calc GR . . . .
H7C H 0.8173 0.5660 1.0116 0.045 Uiso 1 1 calc GR . . . .
C3 C 0.4851(5) 0.6663(3) 0.9635(5) 0.0292(14) Uani 1 1 d . . . . .
H3A H 0.4959 0.6799 0.8962 0.044 Uiso 1 1 calc GR . . . .
H3B H 0.5162 0.6923 1.0170 0.044 Uiso 1 1 calc GR . . . .
H3C H 0.4054 0.6617 0.9636 0.044 Uiso 1 1 calc GR . . . .
C2 C 0.5445(5) 0.6110(2) 0.9849(4) 0.0213(13) Uani 1 1 d . . . . .
C19 C 1.1047(5) 0.6070(3) 0.9697(5) 0.0331(15) Uani 1 1 d . . . . .
C25 C 1.1264(5) 0.6636(3) 0.5253(5) 0.0350(16) Uani 1 1 d . . . . .
C29 C 0.7301(4) 0.70443(19) 0.3477(4) 0.0403(18) Uani 1 1 d D . . . .
F18 F 0.7642(6) 0.6900(3) 0.2573(4) 0.0584(17) Uani 0.602(5) 1 d D U P A 1
F17 F 0.6231(4) 0.6853(3) 0.3396(6) 0.073(2) Uani 0.602(5) 1 d D U P A 1
F16 F 0.7215(7) 0.7602(2) 0.3454(7) 0.081(3) Uani 0.602(5) 1 d D U P A 1
F17' F 0.6374(8) 0.7295(6) 0.3722(10) 0.073(2) Uani 0.398(5) 1 d D U P A 2
F16' F 0.7662(12) 0.7526(4) 0.3120(12) 0.081(3) Uani 0.398(5) 1 d D U P A 2
F18' F 0.6665(9) 0.6608(3) 0.3076(8) 0.0584(17) Uani 0.398(5) 1 d D U P A 2

loop_
_atom_site_aniso_label
_atom_site_aniso_U_11
_atom_site_aniso_U_22
_atom_site_aniso_U_33
_atom_site_aniso_U_23
_atom_site_aniso_U_13
_atom_site_aniso_U_12
Dy1 0.01246(15) 0.01893(17) 0.01715(16) -0.00114(11) -0.00013(10) 0.00025(10)
O6 0.0151(19) 0.019(2) 0.021(2) -0.0006(17) 0.0009(15) -0.0002(16)
O4 0.017(2) 0.025(2) 0.020(2) -0.0030(18) -0.0021(16) 0.0026(17)
O5 0.023(2) 0.021(2) 0.025(2) -0.0010(18) 0.0012(17) -0.0007(18)
O1 0.019(2) 0.024(2) 0.021(2) -0.0031(18) 0.0052(16) -0.0011(17)
O7 0.017(2) 0.035(2) 0.027(2) -0.002(2) 0.0016(17) 0.0002(18)
O3 0.021(2) 0.023(2) 0.023(2) -0.0002(19) -0.0005(17) 0.0022(17)
O8 0.022(2) 0.028(2) 0.025(2) 0.0014(19) 0.0022(17) -0.0019(18)
F3 0.062(2) 0.047(2) 0.036(2) -0.0132(19) -0.0052(18) 0.025(2)
F7 0.053(2) 0.032(2) 0.047(3) -0.006(2) -0.015(2) -0.0093(19)
F13 0.024(2) 0.060(3) 0.080(3) -0.022(3) 0.007(2) -0.015(2)
N1 0.020(2) 0.014(2) 0.016(2) 0.002(2) 0.0019(19) -0.0014(19)
N4 0.019(2) 0.021(3) 0.021(3) -0.004(2) 0.0035(19) 0.002(2)
F9 0.059(2) 0.026(2) 0.073(3) 0.002(2) -0.016(2) 0.0015(19)
F4 0.059(2) 0.057(3) 0.039(2) -0.005(2) -0.0238(19) 0.024(2)
F6 0.043(2) 0.086(3) 0.039(2) -0.024(2) -0.0014(18) 0.014(2)
N3 0.016(2) 0.021(3) 0.023(3) -0.003(2) 0.0001(19) -0.001(2)
F14 0.024(2) 0.046(3) 0.105(4) 0.004(3) 0.020(2) 0.0093(19)
F10 0.0253(19) 0.070(3) 0.055(3) -0.032(2) -0.0104(18) 0.0085(19)
O2 0.025(2) 0.040(3) 0.041(3) -0.014(2) 0.013(2) -0.010(2)
N2 0.023(3) 0.021(3) 0.021(3) -0.002(2) 0.006(2) -0.004(2)
F15 0.045(2) 0.106(3) 0.059(3) 0.011(3) 0.027(2) -0.006(2)
F1 0.060(3) 0.073(3) 0.058(3) -0.018(2) -0.009(2) 0.036(2)
C14 0.015(3) 0.023(3) 0.026(3) 0.004(3) 0.003(2) 0.001(2)
F8 0.102(4) 0.047(3) 0.086(4) -0.011(3) 0.062(3) -0.033(3)
F5 0.070(3) 0.074(3) 0.058(3) 0.002(2) -0.017(2) -0.031(2)
C23 0.020(3) 0.025(3) 0.019(3) -0.003(3) -0.002(2) 0.004(3)
C1 0.024(3) 0.014(3) 0.017(3) -0.002(2) 0.003(2) 0.003(2)
C13 0.020(3) 0.017(3) 0.021(3) 0.001(3) 0.006(2) 0.003(2)
C12 0.019(3) 0.020(3) 0.017(3) 0.005(2) 0.001(2) 0.000(2)
C9 0.016(3) 0.016(3) 0.018(3) 0.003(2) 0.001(2) 0.002(2)
C11 0.022(3) 0.014(3) 0.019(3) 0.001(2) 0.005(2) -0.002(2)
F12 0.039(2) 0.144(4) 0.053(3) 0.007(3) 0.013(2) 0.002(3)
C26 0.024(3) 0.027(3) 0.029(4) -0.008(3) 0.010(3) -0.006(3)
C8 0.019(3) 0.015(3) 0.018(3) 0.002(2) 0.005(2) -0.001(2)
C18 0.019(3) 0.031(3) 0.019(3) 0.001(3) 0.000(2) 0.002(3)
F2 0.126(4) 0.048(3) 0.103(4) -0.004(3) 0.063(3) -0.001(3)
C21 0.032(3) 0.024(3) 0.018(3) 0.003(3) 0.005(2) 0.002(3)
F11 0.052(3) 0.053(3) 0.153(4) 0.005(3) -0.025(3) 0.014(2)
C10 0.017(3) 0.015(3) 0.024(3) 0.002(3) 0.002(2) 0.000(2)
C4 0.037(4) 0.027(3) 0.024(3) 0.002(3) 0.007(3) -0.001(3)
C16 0.035(4) 0.029(4) 0.019(3) 0.004(3) 0.007(3) 0.008(3)
C22 0.032(3) 0.018(3) 0.034(4) -0.003(3) -0.005(3) 0.005(3)
C27 0.026(3) 0.039(4) 0.024(3) 0.006(3) 0.007(3) -0.011(3)
C6 0.035(4) 0.025(3) 0.030(4) -0.011(3) 0.010(3) -0.010(3)
C17 0.029(3) 0.035(4) 0.028(3) -0.004(3) -0.010(3) 0.016(3)
C5 0.023(3) 0.023(3) 0.017(3) -0.001(3) -0.001(2) -0.002(2)
C28 0.033(3) 0.023(3) 0.024(3) -0.004(3) 0.002(3) -0.008(3)
C15 0.042(4) 0.034(4) 0.033(4) 0.000(3) 0.004(3) 0.017(3)
C20 0.040(4) 0.025(4) 0.029(4) -0.002(3) 0.007(3) -0.004(3)
C24 0.024(3) 0.027(4) 0.037(4) 0.001(3) -0.003(3) 0.013(3)
C7 0.028(3) 0.039(4) 0.023(3) 0.000(3) 0.001(3) 0.002(3)
C3 0.032(3) 0.026(3) 0.030(4) 0.000(3) 0.007(3) 0.004(3)
C2 0.021(3) 0.023(3) 0.019(3) -0.011(3) 0.000(2) -0.002(2)
C19 0.024(3) 0.042(4) 0.030(4) -0.005(3) -0.001(3) 0.003(3)
C25 0.024(3) 0.045(4) 0.038(4) -0.002(4) 0.013(3) -0.008(3)
C29 0.027(4) 0.052(5) 0.040(4) 0.019(4) 0.000(3) -0.010(3)
F18 0.066(3) 0.069(3) 0.033(3) -0.005(2) -0.010(2) 0.018(3)
F17 0.064(3) 0.087(4) 0.065(3) 0.012(3) 0.002(3) 0.001(3)
F16 0.084(4) 0.077(3) 0.074(4) 0.013(3) -0.003(3) 0.018(3)
F17' 0.064(3) 0.087(4) 0.065(3) 0.012(3) 0.002(3) 0.001(3)
F16' 0.084(4) 0.077(3) 0.074(4) 0.013(3) -0.003(3) 0.018(3)
F18' 0.066(3) 0.069(3) 0.033(3) -0.005(2) -0.010(2) 0.018(3)

loop_
_atom_type_symbol
_atom_type_description
_atom_type_scat_dispersion_real
_atom_type_scat_dispersion_imag
_atom_type_scat_source
C C 0.0033 0.0016 'International Tables Vol C Tables 4.2.6.8 and 6.1.1.4'
H H 0.0000 0.0000 'International Tables Vol C Tables 4.2.6.8 and 6.1.1.4'
Dy Dy -0.1892 4.4098 'International Tables Vol C Tables 4.2.6.8 and 6.1.1.4'
F F 0.0171 0.0103 'International Tables Vol C Tables 4.2.6.8 and 6.1.1.4'
N N 0.0061 0.0033 'International Tables Vol C Tables 4.2.6.8 and 6.1.1.4'
O O 0.0106 0.0060 'International Tables Vol C Tables 4.2.6.8 and 6.1.1.4'

loop_
_geom_angle_atom_site_label_1
_geom_angle_atom_site_label_2
_geom_angle_atom_site_label_3
_geom_angle
_geom_angle_site_symmetry_3
O6 Dy1 N4 75.72(14) 3_666
O4 Dy1 O6 126.40(13) .
O4 Dy1 O8 140.08(14) .
O4 Dy1 N4 143.94(14) 3_666
O5 Dy1 O6 72.56(13) .
O5 Dy1 O4 75.69(14) .
O5 Dy1 O7 86.02(14) .
O5 Dy1 O3 147.41(14) .
O5 Dy1 O8 78.15(14) .
O5 Dy1 N4 140.14(14) 3_666
O1 Dy1 O6 72.60(13) .
O1 Dy1 O4 74.51(13) .
O1 Dy1 O5 103.71(14) .
O1 Dy1 O7 146.67(14) .
O1 Dy1 O3 80.10(14) .
O1 Dy1 O8 141.64(13) .
O1 Dy1 N4 88.95(14) 3_666
O7 Dy1 O6 140.07(14) .
O7 Dy1 O4 77.32(14) .
O7 Dy1 O8 71.24(14) .
O7 Dy1 N4 103.96(14) 3_666
O3 Dy1 O6 137.21(13) .
O3 Dy1 O4 74.27(13) .
O3 Dy1 O7 75.38(14) .
O3 Dy1 O8 119.02(14) .
O3 Dy1 N4 71.40(14) 3_666
O8 Dy1 O6 71.60(13) .
O8 Dy1 N4 69.30(15) 3_666
C23 O6 Dy1 131.9(4) .
C18 O4 Dy1 133.1(4) .
C21 O5 Dy1 134.1(4) .
N1 O1 Dy1 138.8(3) .
C26 O7 Dy1 137.0(4) .
C16 O3 Dy1 133.1(4) .
C28 O8 Dy1 134.6(4) .
O1 N1 C1 124.9(5) .
O1 N1 C5 120.5(4) .
C1 N1 C5 113.4(4) .
N3 N4 Dy1 116.8(3) 3_666
C14 N4 Dy1 135.5(4) 3_666
C14 N4 N3 106.4(4) .
N4 N3 H3 124.0 .
C11 N3 N4 112.0(4) .
C11 N3 H3 124.0 .
O2 N2 C1 125.1(5) .
O2 N2 C2 122.4(4) .
C1 N2 C2 112.4(4) .
N4 C14 H14 124.7 .
N4 C14 C12 110.5(5) .
C12 C14 H14 124.7 .
O6 C23 C22 128.1(5) .
O6 C23 C24 113.6(5) .
C22 C23 C24 118.3(5) .
N1 C1 N2 108.3(5) .
N1 C1 C8 126.3(5) .
N2 C1 C8 125.4(5) .
C12 C13 H13 121.4 .
C8 C13 H13 121.4 .
C8 C13 C12 117.2(5) .
C13 C12 C14 135.6(5) .
C13 C12 C11 119.8(5) .
C11 C12 C14 104.6(5) .
C8 C9 H9 119.6 .
C10 C9 H9 119.6 .
C10 C9 C8 120.9(5) .
N3 C11 C12 106.4(5) .
N3 C11 C10 131.0(5) .
C10 C11 C12 122.5(5) .
O7 C26 C27 126.9(5) .
O7 C26 C25 113.4(6) .
C27 C26 C25 119.7(6) .
C13 C8 C1 120.6(5) .
C13 C8 C9 122.0(5) .
C9 C8 C1 117.3(5) .
O4 C18 C17 128.1(6) .
O4 C18 C19 112.9(5) .
C17 C18 C19 119.0(5) .
O5 C21 C22 127.8(6) .
O5 C21 C20 113.5(5) .
C22 C21 C20 118.7(6) .
C9 C10 C11 117.5(5) .
C9 C10 H10 121.2 .
C11 C10 H10 121.2 .
H4A C4 H4B 109.5 .
H4A C4 H4C 109.5 .
H4B C4 H4C 109.5 .
C2 C4 H4A 109.5 .
C2 C4 H4B 109.5 .
C2 C4 H4C 109.5 .
O3 C16 C17 128.1(6) .
O3 C16 C15 113.1(5) .
C17 C16 C15 118.8(6) .
C23 C22 C21 120.6(6) .
C23 C22 H22 119.7 .
C21 C22 H22 119.7 .
C26 C27 H27 119.5 .
C26 C27 C28 120.9(5) .
C28 C27 H27 119.5 .
H6A C6 H6B 109.5 .
H6A C6 H6C 109.5 .
H6B C6 H6C 109.5 .
C5 C6 H6A 109.5 .
C5 C6 H6B 109.5 .
C5 C6 H6C 109.5 .
C18 C17 C16 122.3(6) .
C18 C17 H17 118.8 .
C16 C17 H17 118.8 .
N1 C5 C6 108.9(5) .
N1 C5 C7 105.5(5) .
N1 C5 C2 101.1(4) .
C6 C5 C7 109.5(5) .
C6 C5 C2 115.5(5) .
C7 C5 C2 115.3(5) .
O8 C28 C27 127.9(5) .
O8 C28 C29 114.2(5) .
C27 C28 C29 117.9(5) .
F3 C15 F1 103.1(5) .
F3 C15 C16 112.4(5) .
F1 C15 C16 112.7(6) .
F2 C15 F3 109.4(6) .
F2 C15 F1 107.3(6) .
F2 C15 C16 111.4(6) .
F7 C20 F9 106.6(5) .
F7 C20 C21 111.2(5) .
F9 C20 C21 114.2(5) .
F8 C20 F7 106.6(6) .
F8 C20 F9 107.1(6) .
F8 C20 C21 110.8(5) .
F10 C24 C23 111.8(5) .
F10 C24 F12 102.7(6) .
F12 C24 C23 110.3(5) .
F11 C24 F10 108.9(6) .
F11 C24 C23 115.1(6) .
F11 C24 F12 107.3(6) .
C5 C7 H7A 109.5 .
C5 C7 H7B 109.5 .
C5 C7 H7C 109.5 .
H7A C7 H7B 109.5 .
H7A C7 H7C 109.5 .
H7B C7 H7C 109.5 .
H3A C3 H3B 109.5 .
H3A C3 H3C 109.5 .
H3B C3 H3C 109.5 .
C2 C3 H3A 109.5 .
C2 C3 H3B 109.5 .
C2 C3 H3C 109.5 .
N2 C2 C4 107.8(5) .
N2 C2 C5 101.6(4) .
N2 C2 C3 106.5(5) .
C4 C2 C5 114.3(5) .
C3 C2 C4 110.1(5) .
C3 C2 C5 115.6(5) .
F4 C19 C18 113.4(6) .
F6 C19 F4 106.7(6) .
F6 C19 C18 111.5(5) .
F5 C19 F4 105.4(5) .
F5 C19 F6 107.7(6) .
F5 C19 C18 111.7(6) .
F13 C25 F15 105.4(6) .
F13 C25 C26 110.0(5) .
F14 C25 F13 108.0(6) .
F14 C25 F15 107.9(6) .
F14 C25 C26 112.4(6) .
F15 C25 C26 112.8(6) .
F18 C29 C28 113.6(5) .
F17 C29 C28 113.5(5) .
F17 C29 F18 105.8(3) .
F17 C29 F16 105.8(3) .
F16 C29 C28 111.8(6) .
F16 C29 F18 105.8(3) .
F17' C29 C28 111.4(7) .
F16' C29 C28 111.7(7) .
F16' C29 F17' 91.1(9) .
F16' C29 F18' 137.3(9) .
F18' C29 C28 107.3(6) .
F18' C29 F17' 90.5(8) .

loop_
_geom_bond_atom_site_label_1
_geom_bond_atom_site_label_2
_geom_bond_distance
_geom_bond_site_symmetry_2
Dy1 O6 2.386(4) .
Dy1 O4 2.353(4) .
Dy1 O5 2.317(4) .
Dy1 O1 2.308(4) .
Dy1 O7 2.328(4) .
Dy1 O3 2.318(4) .
Dy1 O8 2.369(4) .
Dy1 N4 2.520(5) 3_666
O6 C23 1.252(7) .
O4 C18 1.245(7) .
O5 C21 1.241(7) .
O1 N1 1.304(6) .
O7 C26 1.255(7) .
O3 C16 1.260(7) .
O8 C28 1.242(7) .
F3 C15 1.317(8) .
F7 C20 1.323(7) .
F13 C25 1.321(8) .
N1 C1 1.325(7) .
N1 C5 1.505(7) .
N4 Dy1 2.520(5) 3_666
N4 N3 1.367(6) .
N4 C14 1.324(7) .
F9 C20 1.339(8) .
F4 C19 1.333(8) .
F6 C19 1.319(8) .
N3 H3 0.8600 .
N3 C11 1.350(7) .
F14 C25 1.311(8) .
F10 C24 1.308(8) .
O2 N2 1.264(6) .
N2 C1 1.360(7) .
N2 C2 1.504(7) .
F15 C25 1.330(8) .
F1 C15 1.348(8) .
C14 H14 0.9300 .
C14 C12 1.429(8) .
F8 C20 1.311(7) .
F5 C19 1.309(8) .
C23 C22 1.385(8) .
C23 C24 1.530(8) .
C1 C8 1.461(8) .
C13 H13 0.9300 .
C13 C12 1.403(8) .
C13 C8 1.380(8) .
C12 C11 1.412(8) .
C9 H9 0.9300 .
C9 C8 1.428(7) .
C9 C10 1.359(8) .
C11 C10 1.392(8) .
F12 C24 1.329(8) .
C26 C27 1.373(9) .
C26 C25 1.527(8) .
C18 C17 1.372(9) .
C18 C19 1.538(8) .
F2 C15 1.278(9) .
C21 C22 1.407(8) .
C21 C20 1.521(9) .
F11 C24 1.275(8) .
C10 H10 0.9300 .
C4 H4A 0.9600 .
C4 H4B 0.9600 .
C4 H4C 0.9600 .
C4 C2 1.539(8) .
C16 C17 1.382(9) .
C16 C15 1.532(9) .
C22 H22 0.9300 .
C27 H27 0.9300 .
C27 C28 1.377(8) .
C6 H6A 0.9600 .
C6 H6B 0.9600 .
C6 H6C 0.9600 .
C6 C5 1.526(8) .
C17 H17 0.9300 .
C5 C7 1.533(8) .
C5 C2 1.542(8) .
C28 C29 1.526(7) .
C7 H7A 0.9600 .
C7 H7B 0.9600 .
C7 H7C 0.9600 .
C3 H3A 0.9600 .
C3 H3B 0.9600 .
C3 H3C 0.9600 .
C3 C2 1.515(8) .
C29 F18 1.3497(10) .
C29 F17 1.3493(10) .
C29 F16 1.3494(10) .
C29 F17' 1.3504(10) .
C29 F16' 1.3499(11) .
C29 F18' 1.3499(10) .

loop_
_geom_torsion_atom_site_label_1
_geom_torsion_atom_site_label_2
_geom_torsion_atom_site_label_3
_geom_torsion_atom_site_label_4
_geom_torsion
_geom_torsion_site_symmetry_1
Dy1 O6 C23 C22 -15.7(9) .
Dy1 O6 C23 C24 164.8(4) .
Dy1 O4 C18 C17 1.3(10) .
Dy1 O4 C18 C19 -177.9(4) .
Dy1 O5 C21 C22 19.2(9) .
Dy1 O5 C21 C20 -160.5(4) .
Dy1 O1 N1 C1 94.9(6) .
Dy1 O1 N1 C5 -98.0(6) .
Dy1 O7 C26 C27 2.1(10) .
Dy1 O7 C26 C25 -179.7(4) .
Dy1 O3 C16 C17 10.6(10) .
Dy1 O3 C16 C15 -171.9(4) .
Dy1 O8 C28 C27 -14.1(10) .
Dy1 O8 C28 C29 165.7(3) .
Dy1 N4 N3 C11 -169.1(3) 3_666
Dy1 N4 C14 C12 166.3(4) 3_666
O6 C23 C22 C21 -1.0(10) .
O6 C23 C24 F10 -41.0(7) .
O6 C23 C24 F12 72.5(7) .
O6 C23 C24 F11 -166.0(6) .
O4 C18 C17 C16 -6.9(11) .
O4 C18 C19 F4 167.7(5) .
O4 C18 C19 F6 47.3(8) .
O4 C18 C19 F5 -73.3(7) .
O5 C21 C22 C23 -0.1(10) .
O5 C21 C20 F7 -60.0(7) .
O5 C21 C20 F9 179.4(5) .
O5 C21 C20 F8 58.3(7) .
O1 N1 C1 N2 176.8(5) .
O1 N1 C1 C8 -1.5(9) .
O1 N1 C5 C6 52.6(6) .
O1 N1 C5 C7 -64.8(6) .
O1 N1 C5 C2 174.8(4) .
O7 C26 C27 C28 4.0(11) .
O7 C26 C25 F13 -71.4(7) .
O7 C26 C25 F14 49.0(8) .
O7 C26 C25 F15 171.2(6) .
O3 C16 C17 C18 0.8(11) .
O3 C16 C15 F3 38.4(8) .
O3 C16 C15 F1 154.5(6) .
O3 C16 C15 F2 -84.8(7) .
O8 C28 C29 F18 -147.0(5) .
O8 C28 C29 F17 -26.1(7) .
O8 C28 C29 F16 93.4(6) .
O8 C28 C29 F17' 28.8(9) .
O8 C28 C29 F16' 129.0(9) .
O8 C28 C29 F18' -68.8(8) .
N1 C1 C8 C13 -143.5(6) .
N1 C1 C8 C9 39.5(8) .
N1 C5 C2 N2 16.5(5) .
N1 C5 C2 C4 132.3(5) .
N1 C5 C2 C3 -98.3(5) .
N4 N3 C11 C12 -0.1(6) .
N4 N3 C11 C10 -179.0(5) .
N4 C14 C12 C13 178.3(6) .
N4 C14 C12 C11 -0.5(6) .
N3 N4 C14 C12 0.4(6) .
N3 C11 C10 C9 177.8(6) .
O2 N2 C1 N1 -179.2(5) .
O2 N2 C1 C8 -0.8(9) .
O2 N2 C2 C4 48.6(7) .
O2 N2 C2 C5 169.1(5) .
O2 N2 C2 C3 -69.5(7) .
N2 C1 C8 C13 38.5(8) .
N2 C1 C8 C9 -138.6(6) .
C14 N4 N3 C11 -0.2(6) .
C14 C12 C11 N3 0.3(6) .
C14 C12 C11 C10 179.3(5) .
C1 N1 C5 C6 -138.9(5) .
C1 N1 C5 C7 103.6(5) .
C1 N1 C5 C2 -16.8(6) .
C1 N2 C2 C4 -133.9(5) .
C1 N2 C2 C5 -13.4(6) .
C1 N2 C2 C3 108.0(5) .
C13 C12 C11 N3 -178.6(5) .
C13 C12 C11 C10 0.4(8) .
C12 C13 C8 C1 -178.3(5) .
C12 C13 C8 C9 -1.4(8) .
C12 C11 C10 C9 -1.0(8) .
C26 C27 C28 O8 2.1(11) .
C26 C27 C28 C29 -177.7(6) .
C8 C13 C12 C14 -177.8(6) .
C8 C13 C12 C11 0.8(8) .
C8 C9 C10 C11 0.4(8) .
C10 C9 C8 C1 177.8(5) .
C10 C9 C8 C13 0.8(8) .
C22 C23 C24 F10 139.5(6) .
C22 C23 C24 F12 -107.0(7) .
C22 C23 C24 F11 14.5(9) .
C22 C21 C20 F7 120.2(6) .
C22 C21 C20 F9 -0.4(8) .
C22 C21 C20 F8 -121.5(6) .
C27 C26 C25 F13 106.9(7) .
C27 C26 C25 F14 -132.7(7) .
C27 C26 C25 F15 -10.4(9) .
C27 C28 C29 F18 32.8(7) .
C27 C28 C29 F17 153.7(6) .
C27 C28 C29 F16 -86.7(6) .
C27 C28 C29 F17' -151.4(8) .
C27 C28 C29 F16' -51.2(10) .
C27 C28 C29 F18' 111.0(8) .
C6 C5 C2 N2 133.9(5) .
C6 C5 C2 C4 -110.3(6) .
C6 C5 C2 C3 19.1(7) .
C17 C18 C19 F4 -11.6(8) .
C17 C18 C19 F6 -132.0(7) .
C17 C18 C19 F5 107.4(7) .
C17 C16 C15 F3 -143.8(6) .
C17 C16 C15 F1 -27.8(9) .
C17 C16 C15 F2 92.9(8) .
C5 N1 C1 N2 9.0(6) .
C5 N1 C1 C8 -169.3(5) .
C15 C16 C17 C18 -176.6(6) .
C20 C21 C22 C23 179.6(6) .
C24 C23 C22 C21 178.4(6) .
C7 C5 C2 N2 -96.7(6) .
C7 C5 C2 C4 19.1(7) .
C7 C5 C2 C3 148.5(5) .
C2 N2 C1 N1 3.4(6) .
C2 N2 C1 C8 -178.2(5) .
C19 C18 C17 C16 172.2(6) .
C25 C26 C27 C28 -174.1(6) .
